data_7114241
loop_
_publ_author_name
'Zaman, Md. Badruz'
'Udachin, Konstantin'
'Akhtaruzzaman, Md.'
'Yamashita, Yoshiro'
'Ripmeester, John A.'

_publ_section_title
;
 Organic/inorganic supramolecular channel frameworks containing a
 photosensitive azobenzene molecule as an included guest
;
_journal_issue 20
_journal_name_full 'Chemical Communications'
_journal_page_first 2322
_journal_paper_doi 10.1039/b204315g
_journal_year 2002
_chemical_formula_moiety 'C14H12CuN4O8, C12H10N2'
_chemical_formula_sum 'C20 H17 Cu N5 O8'
_chemical_formula_weight 518.93
_chemical_name_common Cu(NO3)2(C14H10N2)(H2O)2*0.5(C12H10N2)
_chemical_name_systematic
; 
? 
;
_space_group_IT_number 13
_symmetry_cell_setting monoclinic
_symmetry_space_group_name_Hall '-P 2yac'
_symmetry_space_group_name_H-M 'P 1 2/n 1'
_atom_sites_solution_hydrogens geom
_atom_sites_solution_primary direct
_atom_sites_solution_secondary difmap
_audit_creation_method SHELXL-97
_cell_angle_alpha 90.000(10)
_cell_angle_beta 90.410(10)
_cell_angle_gamma 90.000(10)
_cell_formula_units_Z 4
_cell_length_a 15.6870(10)
_cell_length_b 7.8420(10)
_cell_length_c 17.2560(10)
_cell_measurement_temperature 173(2)
_cell_volume 2122.7(3)
_computing_structure_refinement 'SHELXL-97 (Sheldrick, 1997)'
_computing_structure_solution 'SHELXS-97 (Sheldrick, 1990)'
_diffrn_ambient_temperature 173(2)
_diffrn_measured_fraction_theta_full 0.998
_diffrn_measured_fraction_theta_max 0.998
_diffrn_radiation_monochromator graphite
_diffrn_radiation_source 'fine-focus sealed tube'
_diffrn_radiation_type MoK\a
_diffrn_radiation_wavelength 0.71070
_diffrn_reflns_av_R_equivalents 0.0649
_diffrn_reflns_av_sigmaI/netI 0.0471
_diffrn_reflns_limit_h_max 21
_diffrn_reflns_limit_h_min -21
_diffrn_reflns_limit_k_max 10
_diffrn_reflns_limit_k_min -10
_diffrn_reflns_limit_l_max 23
_diffrn_reflns_limit_l_min -23
_diffrn_reflns_number 24521
_diffrn_reflns_theta_full 28.74
_diffrn_reflns_theta_max 28.74
_diffrn_reflns_theta_min 1.75
_exptl_absorpt_coefficient_mu 1.089
_exptl_absorpt_correction_type empirical
_exptl_absorpt_process_details sadabs
_exptl_crystal_density_diffrn 1.624
_exptl_crystal_density_method 'not measured'
_exptl_crystal_F_000 1060
_exptl_crystal_size_max 0.35
_exptl_crystal_size_mid 0.3
_exptl_crystal_size_min 0.2
_refine_diff_density_max 0.524
_refine_diff_density_min -0.615
_refine_diff_density_rms 0.085
_refine_ls_extinction_method none
_refine_ls_goodness_of_fit_ref 0.979
_refine_ls_hydrogen_treatment mixed
_refine_ls_matrix_type full
_refine_ls_number_parameters 357
_refine_ls_number_reflns 5509
_refine_ls_number_restraints 0
_refine_ls_restrained_S_all 0.979
_refine_ls_R_factor_all 0.0532
_refine_ls_R_factor_gt 0.0392
_refine_ls_shift/su_max 0.000
_refine_ls_shift/su_mean 0.000
_refine_ls_structure_factor_coef Fsqd
_refine_ls_weighting_details 'calc w=1/[\s^2^(Fo^2^)+(0.0537P)^2^+0.0000P] where P=(Fo^2^+2Fc^2^)/3'
_refine_ls_weighting_scheme calc
_refine_ls_wR_factor_gt 0.0892
_refine_ls_wR_factor_ref 0.0944
_reflns_number_gt 4177
_reflns_number_total 5509
_reflns_threshold_expression >2sigma(I)
_cod_data_source_file b204315g.txt
_cod_data_source_block zam28
_cod_original_sg_symbol_H-M P2/n
_cod_database_code 7114241

loop_
_symmetry_equiv_pos_as_xyz
'x, y, z'
'-x+1/2, y, -z+1/2'
'-x, -y, -z'
'x-1/2, -y, z-1/2'

loop_
_atom_site_label
_atom_site_type_symbol
_atom_site_fract_x
_atom_site_fract_y
_atom_site_fract_z
_atom_site_U_iso_or_equiv
_atom_site_adp_type
_atom_site_occupancy
_atom_site_symmetry_multiplicity
_atom_site_calc_flag
_atom_site_refinement_flags
Cu1 Cu 0.0000 0.5000 0.5000 0.01811(9) Uani 1 2 d S
Cu2 Cu -0.2500 0.90643(4) 0.7500 0.01913(9) Uani 1 2 d S
O1 O -0.31096(10) 1.08455(17) 0.68869(8) 0.0239(3) Uani 1 1 d .
H12 H -0.2837(18) 1.157(4) 0.6709(15) 0.057(9) Uiso 1 1 d .
H11 H -0.3464(16) 1.121(3) 0.7179(14) 0.041(7) Uiso 1 1 d .
O2 O -0.04959(10) 0.30054(17) 0.44172(8) 0.0231(3) Uani 1 1 d .
H22 H -0.0211(15) 0.222(3) 0.4314(13) 0.032(7) Uiso 1 1 d .
H21 H -0.0899(16) 0.274(3) 0.4683(14) 0.040(7) Uiso 1 1 d .
O3 O -0.22096(9) 0.36611(18) 0.64953(8) 0.0305(3) Uani 1 1 d .
O4 O -0.11141(9) 0.47396(16) 0.59191(8) 0.0257(3) Uani 1 1 d .
O5 O -0.17557(9) 0.25070(19) 0.54371(8) 0.0337(3) Uani 1 1 d .
O6 O -0.02058(9) 1.00358(17) 0.60266(9) 0.0331(3) Uani 1 1 d .
O7 O -0.13552(9) 0.91069(17) 0.65776(8) 0.0285(3) Uani 1 1 d .
O8 O -0.07150(9) 1.13806(18) 0.70108(8) 0.0309(3) Uani 1 1 d .
N1 N 0.07771(9) 0.34917(19) 0.56121(8) 0.0189(3) Uani 1 1 d .
N2 N -0.31493(9) 0.73189(18) 0.68876(8) 0.0191(3) Uani 1 1 d .
N3 N -0.16966(10) 0.3637(2) 0.59500(9) 0.0227(3) Uani 1 1 d .
N5 N -0.07597(10) 1.01725(19) 0.65383(9) 0.0222(3) Uani 1 1 d .
C1 C 0.12951(11) 0.2561(2) 0.68486(10) 0.0213(4) Uani 1 1 d .
C2 C 0.17731(12) 0.1283(2) 0.64919(11) 0.0241(4) Uani 1 1 d .
H2 H 0.2110(13) 0.052(3) 0.6784(11) 0.021(5) Uiso 1 1 d .
C3 C 0.17485(12) 0.1158(2) 0.56926(11) 0.0232(4) Uani 1 1 d .
H3 H 0.2013(13) 0.035(3) 0.5470(12) 0.023(5) Uiso 1 1 d .
C4 C 0.12535(12) 0.2284(2) 0.52724(10) 0.0217(4) Uani 1 1 d .
H4 H 0.1231(12) 0.224(2) 0.4709(11) 0.022(5) Uiso 1 1 d .
C5 C 0.08019(11) 0.3628(2) 0.63853(10) 0.0206(4) Uani 1 1 d .
H6 H 0.0464(14) 0.444(3) 0.6615(13) 0.033(6) Uiso 1 1 d .
C6 C 0.12963(12) 0.2796(2) 0.76724(11) 0.0247(4) Uani 1 1 d .
C7 C 0.12926(12) 0.3024(2) 0.83589(11) 0.0257(4) Uani 1 1 d .
C8 C -0.37005(12) 0.6737(2) 0.41488(11) 0.0260(4) Uani 1 1 d .
C9 C -0.36897(12) 0.6526(2) 0.48373(11) 0.0250(4) Uani 1 1 d .
C10 C -0.36706(11) 0.6318(2) 0.56601(10) 0.0223(4) Uani 1 1 d .
C11 C -0.31856(12) 0.7427(2) 0.61125(10) 0.0212(4) Uani 1 1 d .
H11' H -0.2878(12) 0.827(3) 0.5891(11) 0.019(5) Uiso 1 1 d .
C12 C -0.36034(12) 0.6095(2) 0.72373(11) 0.0218(4) Uani 1 1 d .
H12' H -0.3593(13) 0.609(3) 0.7781(12) 0.027(6) Uiso 1 1 d .
C13 C -0.41057(12) 0.4954(2) 0.68324(12) 0.0241(4) Uani 1 1 d .
H13 H -0.4409(13) 0.416(3) 0.7073(12) 0.028(6) Uiso 1 1 d .
C14 C -0.41425(12) 0.5050(2) 0.60302(12) 0.0251(4) Uani 1 1 d .
H14 H -0.4477(13) 0.423(3) 0.5725(12) 0.024(5) Uiso 1 1 d .
N1A N -0.46707(13) 1.0414(3) 0.50428(16) 0.0567(7) Uani 1 1 d .
C1A C -0.43302(17) 1.1059(3) 0.43317(18) 0.0517(7) Uani 1 1 d .
C2A C -0.35611(17) 0.1940(3) 0.43962(18) 0.0555(8) Uani 1 1 d .
H2A H -0.3299 0.2066 0.4891 0.067 Uiso 1 1 calc R
C3A C -0.31795(18) 0.2621(4) 0.3762(2) 0.0617(8) Uani 1 1 d .
H3A H -0.2651 0.3202 0.3815 0.074 Uiso 1 1 calc R
C4A C 0.14401(18) 0.7531(4) 0.80371(19) 0.0624(8) Uani 1 1 d .
H4A H 0.1703 0.7051 0.7593 0.075 Uiso 1 1 calc R
C5A C 0.06662(18) -0.1602(4) 0.79679(18) 0.0597(8) Uani 1 1 d .
H5A H 0.0401 -0.1504 0.7473 0.072 Uiso 1 1 calc R
C6A C 0.02867(18) -0.0896(4) 0.85955(19) 0.0591(8) Uani 1 1 d .
H6A H -0.0236 -0.0294 0.8538 0.071 Uiso 1 1 calc R

loop_
_atom_site_aniso_label
_atom_site_aniso_U_11
_atom_site_aniso_U_22
_atom_site_aniso_U_33
_atom_site_aniso_U_23
_atom_site_aniso_U_13
_atom_site_aniso_U_12
Cu1 0.02118(16) 0.01997(15) 0.01317(16) -0.00007(11) -0.00076(12) 0.00045(11)
Cu2 0.02256(16) 0.02109(16) 0.01373(15) 0.000 -0.00134(12) 0.000
O1 0.0260(7) 0.0235(7) 0.0222(7) 0.0046(6) 0.0012(6) -0.0004(6)
O2 0.0256(7) 0.0219(7) 0.0219(7) -0.0038(5) 0.0008(6) 0.0005(6)
O3 0.0288(7) 0.0304(7) 0.0325(8) -0.0027(6) 0.0155(6) -0.0040(6)
O4 0.0291(7) 0.0255(7) 0.0228(7) -0.0008(5) 0.0067(6) -0.0069(6)
O5 0.0318(8) 0.0370(8) 0.0324(8) -0.0139(6) 0.0055(6) -0.0078(6)
O6 0.0297(8) 0.0323(8) 0.0375(9) -0.0087(6) 0.0155(7) -0.0031(6)
O7 0.0317(7) 0.0290(7) 0.0248(7) -0.0042(6) 0.0091(6) -0.0099(6)
O8 0.0307(7) 0.0298(7) 0.0322(8) -0.0137(6) 0.0077(6) -0.0059(6)
N1 0.0203(7) 0.0223(7) 0.0140(7) 0.0008(6) 0.0003(6) 0.0005(6)
N2 0.0207(7) 0.0227(7) 0.0140(7) 0.0001(6) 0.0004(6) -0.0010(6)
N3 0.0217(8) 0.0249(8) 0.0216(8) 0.0017(6) 0.0020(6) 0.0010(6)
N5 0.0199(7) 0.0236(8) 0.0233(8) -0.0009(6) 0.0034(6) 0.0016(6)
C1 0.0213(8) 0.0258(9) 0.0166(9) 0.0005(7) -0.0007(7) -0.0013(7)
C2 0.0227(9) 0.0264(9) 0.0232(9) 0.0022(7) -0.0034(7) 0.0011(7)
C3 0.0222(9) 0.0241(9) 0.0233(10) -0.0036(7) 0.0028(7) 0.0032(7)
C4 0.0239(9) 0.0253(9) 0.0159(9) -0.0030(7) 0.0005(7) -0.0020(7)
C5 0.0215(9) 0.0236(9) 0.0169(9) -0.0014(7) 0.0014(7) -0.0005(7)
C6 0.0257(9) 0.0281(10) 0.0204(9) 0.0019(7) -0.0037(7) 0.0026(7)
C7 0.0282(10) 0.0281(9) 0.0208(9) 0.0017(8) -0.0048(7) 0.0049(8)
C8 0.0276(10) 0.0289(10) 0.0214(9) -0.0015(8) -0.0043(7) -0.0036(8)
C9 0.0254(9) 0.0275(9) 0.0221(9) -0.0030(8) -0.0025(7) -0.0033(8)
C10 0.0234(9) 0.0259(9) 0.0175(9) -0.0005(7) -0.0013(7) 0.0003(7)
C11 0.0225(9) 0.0253(9) 0.0157(9) 0.0024(7) 0.0014(7) -0.0017(7)
C12 0.0237(9) 0.0259(9) 0.0159(9) 0.0032(7) 0.0022(7) 0.0015(7)
C13 0.0238(9) 0.0253(9) 0.0232(10) 0.0036(7) 0.0031(8) -0.0035(7)
C14 0.0228(9) 0.0293(10) 0.0231(10) -0.0024(8) -0.0012(8) -0.0030(8)
N1A 0.0412(12) 0.0500(13) 0.0787(17) -0.0278(13) -0.0232(12) 0.0146(10)
C1A 0.0446(14) 0.0442(14) 0.0661(18) -0.0227(13) -0.0143(13) 0.0213(12)
C2A 0.0438(15) 0.0483(15) 0.074(2) -0.0258(14) -0.0207(14) 0.0180(12)
C3A 0.0450(15) 0.0492(16) 0.091(2) -0.0238(16) -0.0136(16) 0.0108(13)
C4A 0.0543(17) 0.0532(16) 0.080(2) 0.0152(15) -0.0071(15) -0.0181(14)
C5A 0.0561(17) 0.0571(17) 0.066(2) 0.0225(15) -0.0175(15) -0.0188(14)
C6A 0.0423(15) 0.0544(17) 0.080(2) 0.0284(15) -0.0207(15) -0.0151(13)

loop_
_atom_type_symbol
_atom_type_description
_atom_type_scat_dispersion_real
_atom_type_scat_dispersion_imag
_atom_type_scat_source
C C 0.0033 0.0016 'International Tables Vol C Tables 4.2.6.8 and 6.1.1.4'
H H 0.0000 0.0000 'International Tables Vol C Tables 4.2.6.8 and 6.1.1.4'
N N 0.0061 0.0033 'International Tables Vol C Tables 4.2.6.8 and 6.1.1.4'
O O 0.0106 0.0060 'International Tables Vol C Tables 4.2.6.8 and 6.1.1.4'
Cu Cu 0.3201 1.2651 'International Tables Vol C Tables 4.2.6.8 and 6.1.1.4'

loop_
_geom_angle_atom_site_label_1
_geom_angle_atom_site_label_2
_geom_angle_atom_site_label_3
_geom_angle
_geom_angle_site_symmetry_1
_geom_angle_site_symmetry_3
N1 Cu1 N1 180.00(7) . 3_566
N1 Cu1 O2 87.92(6) . 3_566
N1 Cu1 O2 92.08(6) 3_566 3_566
N1 Cu1 O2 92.08(6) . .
N1 Cu1 O2 87.92(6) 3_566 .
O2 Cu1 O2 180.00(5) 3_566 .
N1 Cu1 O4 92.59(5) . .
N1 Cu1 O4 87.41(5) 3_566 .
O2 Cu1 O4 90.96(5) 3_566 .
O2 Cu1 O4 89.04(5) . .
N1 Cu1 O4 87.41(5) . 3_566
N1 Cu1 O4 92.59(5) 3_566 3_566
O2 Cu1 O4 89.04(5) 3_566 3_566
O2 Cu1 O4 90.96(5) . 3_566
O4 Cu1 O4 180.0 . 3_566
O1 Cu2 O1 90.98(8) 2_456 .
O1 Cu2 N2 178.06(6) 2_456 .
O1 Cu2 N2 87.63(6) . .
O1 Cu2 N2 87.63(6) 2_456 2_456
O1 Cu2 N2 178.06(6) . 2_456
N2 Cu2 N2 93.79(8) . 2_456
O1 Cu2 O7 89.08(6) 2_456 .
O1 Cu2 O7 89.81(6) . .
N2 Cu2 O7 92.27(5) . .
N2 Cu2 O7 88.82(5) 2_456 .
O1 Cu2 O7 89.81(6) 2_456 2_456
O1 Cu2 O7 89.08(6) . 2_456
N2 Cu2 O7 88.82(5) . 2_456
N2 Cu2 O7 92.27(5) 2_456 2_456
O7 Cu2 O7 178.41(6) . 2_456
N3 O4 Cu1 128.63(11) . .
N5 O7 Cu2 127.12(11) . .
C5 N1 C4 118.60(15) . .
C5 N1 Cu1 119.57(12) . .
C4 N1 Cu1 121.77(12) . .
C11 N2 C12 118.37(15) . .
C11 N2 Cu2 120.05(12) . .
C12 N2 Cu2 121.42(12) . .
O3 N3 O5 119.98(16) . .
O3 N3 O4 119.70(15) . .
O5 N3 O4 120.31(16) . .
O6 N5 O8 119.33(15) . .
O6 N5 O7 120.21(15) . .
O8 N5 O7 120.45(16) . .
C5 C1 C2 118.50(16) . .
C5 C1 C6 119.35(17) . .
C2 C1 C6 122.15(16) . .
C3 C2 C1 118.61(17) . .
C4 C3 C2 119.40(18) . .
N1 C4 C3 122.34(17) . .
N1 C5 C1 122.52(17) . .
C7 C6 C1 178.8(2) . .
C6 C7 C8 179.0(2) . 4_666
C9 C8 C7 179.6(2) . 4_565
C8 C9 C10 178.5(2) . .
C11 C10 C14 118.54(17) . .
C11 C10 C9 119.59(17) . .
C14 C10 C9 121.85(17) . .
N2 C11 C10 122.63(17) . .
N2 C12 C13 122.66(17) . .
C12 C13 C14 119.33(18) . .
C13 C14 C10 118.47(17) . .
N1A N1A C1A 113.7(3) 3_476 .
C2A C1A C6A 118.7(3) 1_565 4_565
C2A C1A N1A 115.7(2) 1_565 .
C6A C1A N1A 125.5(3) 4_565 .
C3A C2A C1A 121.0(3) . 1_545
C2A C3A C4A 120.2(3) . 4_565
C3A C4A C5A 119.2(3) 4_666 1_565
C6A C5A C4A 121.1(3) . 1_545
C5A C6A C1A 119.8(3) . 4_666

loop_
_geom_bond_atom_site_label_1
_geom_bond_atom_site_label_2
_geom_bond_distance
_geom_bond_site_symmetry_2
Cu1 N1 1.9956(14) .
Cu1 N1 1.9956(14) 3_566
Cu1 O2 2.0130(13) 3_566
Cu1 O2 2.0130(13) .
Cu1 O4 2.3773(13) .
Cu1 O4 2.3773(13) 3_566
Cu2 O1 1.9926(14) 2_456
Cu2 O1 1.9926(14) .
Cu2 N2 2.0031(14) .
Cu2 N2 2.0031(14) 2_456
Cu2 O7 2.4085(14) .
Cu2 O7 2.4085(14) 2_456
O3 N3 1.243(2) .
O4 N3 1.259(2) .
O5 N3 1.255(2) .
O6 N5 1.248(2) .
O7 N5 1.256(2) .
O8 N5 1.2517(19) .
N1 C5 1.339(2) .
N1 C4 1.344(2) .
N2 C11 1.341(2) .
N2 C12 1.341(2) .
C1 C5 1.389(2) .
C1 C2 1.397(3) .
C1 C6 1.434(2) .
C2 C3 1.383(3) .
C3 C4 1.378(3) .
C6 C7 1.198(3) .
C7 C8 1.376(3) 4_666
C8 C9 1.200(3) .
C8 C7 1.376(3) 4_565
C9 C10 1.429(2) .
C10 C11 1.391(3) .
C10 C14 1.397(3) .
C12 C13 1.379(3) .
C13 C14 1.387(3) .
N1A N1A 1.228(4) 3_476
N1A C1A 1.434(4) .
C1A C2A 1.394(4) 1_565
C1A C6A 1.407(4) 4_565
C2A C3A 1.361(4) .
C2A C1A 1.394(4) 1_545
C3A C4A 1.387(4) 4_565
C4A C3A 1.387(4) 4_666
C4A C5A 1.396(4) 1_565
C5A C6A 1.357(4) .
C5A C4A 1.396(4) 1_545
C6A C1A 1.407(4) 4_666
